data_1575290
loop_
_publ_author_name
'Pal, Prasanta'
'Bulgarevich, Kirill'
'Hanaki, Ryota'
'Kawabata, Kohsuke'
'Takimiya, Kazuo'

_publ_section_title
;
 Extension of the &#x3c0;-conjugated core of methylchalcogenolated
 polycyclic aromatic hydrocarbons: synthesis and characterization of
 1,4,7,10-tetrakis(methylthio)- and tetramethoxy-coronene.
;
_journal_issue 34
_journal_name_full 'Chemical science'
_journal_page_first 15368
_journal_page_last 15377
_journal_paper_doi 10.1039/d5sc03215f
_journal_volume 16
_journal_year 2025
_chemical_formula_moiety 'C26 H20 O4'
_chemical_formula_sum 'C26 H20 O4'
_chemical_formula_weight 396.42
_space_group_crystal_system monoclinic
_space_group_IT_number 14
_space_group_name_Hall '-P 2yn'
_space_group_name_H-M_alt 'P 1 21/n 1'
_atom_sites_solution_hydrogens geom
_atom_sites_solution_primary dual
_audit_creation_date 2023-10-04
_audit_creation_method
;
Olex2 1.5-ac5-024
(compiled 2022.04.12 svn.rca3783a0 for Rigaku Oxford Diffraction, GUI svn.r6498)
;
_audit_update_record
;
2025-04-25 deposited with the CCDC.	2025-07-31 downloaded from the CCDC.
;
_cell_angle_alpha 90
_cell_angle_beta 91.678(3)
_cell_angle_gamma 90
_cell_formula_units_Z 4
_cell_length_a 9.7680(4)
_cell_length_b 10.9262(3)
_cell_length_c 17.4458(5)
_cell_measurement_reflns_used 4289
_cell_measurement_temperature 300(2)
_cell_measurement_theta_max 77.1630
_cell_measurement_theta_min 4.0070
_cell_volume 1861.14(11)
_computing_cell_refinement 'CrysAlisPro 1.171.42.93a (Rigaku OD, 2023)'
_computing_data_collection 'CrysAlisPro 1.171.42.93a (Rigaku OD, 2023)'
_computing_data_reduction 'CrysAlisPro 1.171.42.93a (Rigaku OD, 2023)'
_computing_molecular_graphics 'Olex2 1.5-ac5-024 (Dolomanov et al., 2009)'
_computing_publication_material 'Olex2 1.5-ac5-024 (Dolomanov et al., 2009)'
_computing_structure_refinement 'SHELXL 2018/3 (Sheldrick, 2015)'
_computing_structure_solution 'SHELXT 2018/2 (Sheldrick, 2018)'
_diffrn_ambient_temperature 300(2)
_diffrn_detector 'Hybrid Pixel Array Detector'
_diffrn_detector_area_resol_mean 10.0000
_diffrn_detector_type HyPix
_diffrn_measured_fraction_theta_full 0.999
_diffrn_measured_fraction_theta_max 0.962
_diffrn_measurement_details
;
List of Runs (angles in degrees, time in seconds):

  # Type    Start    End  Width  t~exp~   \w     \q     \k     \f   Frames
#--------------------------------------------------------------------------
  1  \w   -118.00 -37.00   0.50    1.50    --  -47.66  -4.00-176.00  162
  2  \w    -41.00  24.00   0.50    1.50    --  -47.66   4.00   0.00  130
  3  \w    -23.00  37.00   0.50    1.50    --   47.66  -4.00-176.00  120
  4  \w     37.00 119.00   0.50    1.50    --   47.66   4.00   0.00  164
  5  \w   -169.00 -86.00   0.50    6.00    --  -97.00  -4.00-176.00  166
  6  \w     94.00 175.00   0.50    6.00    --  104.77   4.00   0.00  162
  7  \w    -91.00 -23.00   0.50    1.50    --  -47.66 125.00  90.00  136
  8  \w    -25.00  24.00   0.50    1.50    --   47.66 -19.00 -60.00   98
  9  \w   -170.00 -89.00   0.50    6.00    --  -97.00 -19.00  90.00  162
 10  \w   -109.00 -25.00   0.50    6.00    --  -97.00  77.00 150.00  168
 11  \w   -169.00 -81.00   0.50    6.00    --  -97.00 -64.00 -66.21  176
 12  \w     33.00  64.00   0.50    6.00    --  104.77 -57.00 -30.00   62
 13  \w     36.00 111.00   0.50    6.00    --  104.77-125.00  60.00  150
 14  \w     33.00  64.00   0.50    6.00    --  104.77 -57.00  30.00   62
 15  \w     35.00 106.00   0.50    6.00    --  104.77 -99.00  60.00  142
 16  \w     35.00 106.00   0.50    6.00    --  104.77 -99.00 150.00  142
 17  \w     33.00  64.00   0.50    6.00    --  104.77 -57.00   0.00   62
 18  \w     33.00 105.00   0.50    6.00    --  104.77 -77.00 -30.00  144
 19  \w     35.00 106.00   0.50    6.00    --  104.77 -99.00  90.00  142
 20  \w     35.00 106.00   0.50    6.00    --  104.77 -99.00 -90.00  142
 21  \w     27.00  71.00   0.50    1.50    --   47.66  77.00   0.00   88
;
_diffrn_measurement_device 'four-circle diffractometer'
_diffrn_measurement_device_type 'ROD, Synergy Custom DW system, HyPix'
_diffrn_measurement_method '\w scans'
_diffrn_orient_matrix_type 'CrysAlisPro convention (1999,Acta A55,543-557)'
_diffrn_orient_matrix_UB_11 0.1358122000
_diffrn_orient_matrix_UB_12 -0.0014138000
_diffrn_orient_matrix_UB_13 -0.0427577000
_diffrn_orient_matrix_UB_21 -0.0802272000
_diffrn_orient_matrix_UB_22 0.0078280000
_diffrn_orient_matrix_UB_23 -0.0772000000
_diffrn_orient_matrix_UB_31 0.0057581000
_diffrn_orient_matrix_UB_32 0.1407310000
_diffrn_orient_matrix_UB_33 0.0038801000
_diffrn_radiation_monochromator mirror
_diffrn_radiation_probe x-ray
_diffrn_radiation_type 'Cu K\a'
_diffrn_radiation_wavelength 1.54184
_diffrn_reflns_av_R_equivalents 0.0512
_diffrn_reflns_av_unetI/netI 0.0432
_diffrn_reflns_Laue_measured_fraction_full 0.999
_diffrn_reflns_Laue_measured_fraction_max 0.962
_diffrn_reflns_limit_h_max 11
_diffrn_reflns_limit_h_min -12
_diffrn_reflns_limit_k_max 13
_diffrn_reflns_limit_k_min -10
_diffrn_reflns_limit_l_max 21
_diffrn_reflns_limit_l_min -21
_diffrn_reflns_number 17934
_diffrn_reflns_point_group_measured_fraction_full 0.999
_diffrn_reflns_point_group_measured_fraction_max 0.962
_diffrn_reflns_theta_full 67.684
_diffrn_reflns_theta_max 77.383
_diffrn_reflns_theta_min 4.776
_diffrn_source 'Rotating-anode X-ray tube'
_diffrn_source_type 'Rigaku (Cu) X-ray Source'
_exptl_absorpt_coefficient_mu 0.767
_exptl_absorpt_correction_T_max 1.00000
_exptl_absorpt_correction_T_min 0.52298
_exptl_absorpt_correction_type multi-scan
_exptl_absorpt_process_details
;
CrysAlisPro 1.171.42.93a (Rigaku Oxford Diffraction, 2023)
Empirical absorption correction using spherical harmonics,
implemented in SCALE3 ABSPACK scaling algorithm.
;
_exptl_crystal_colour green
_exptl_crystal_colour_primary green
_exptl_crystal_density_diffrn 1.415
_exptl_crystal_description plate
_exptl_crystal_F_000 832
_refine_diff_density_max 0.204
_refine_diff_density_min -0.187
_refine_diff_density_rms 0.048
_refine_ls_extinction_method none
_refine_ls_goodness_of_fit_ref 1.162
_refine_ls_hydrogen_treatment constr
_refine_ls_matrix_type full
_refine_ls_number_parameters 293
_refine_ls_number_reflns 3813
_refine_ls_number_restraints 0
_refine_ls_restrained_S_all 1.162
_refine_ls_R_factor_all 0.1206
_refine_ls_R_factor_gt 0.0888
_refine_ls_shift/su_max 0.000
_refine_ls_shift/su_mean 0.000
_refine_ls_structure_factor_coef Fsqd
_refine_ls_weighting_details 'w=1/[\s^2^(Fo^2^)+(0.0444P)^2^+2.0781P] where P=(Fo^2^+2Fc^2^)/3'
_refine_ls_weighting_scheme calc
_refine_ls_wR_factor_gt 0.1880
_refine_ls_wR_factor_ref 0.2028
_reflns_Friedel_coverage 0.000
_reflns_number_gt 2711
_reflns_number_total 3813
_reflns_threshold_expression 'I > 2\s(I)'
_cod_data_source_file d5sc03215f2.cif
_cod_data_source_block 231004_mo-benzoperylene_plate_300k_auto
_cod_depositor_comments 'Adding full bibliography for 1575279--1575293.cif.'
_cod_database_code 1575290
_shelx_shelxl_version_number 2018/3
_chemical_oxdiff_formula 'C H O'
_chemical_oxdiff_usercomment ' '
_shelx_space_group_comment
;
The symmetry employed for this shelxl refinement is uniquely defined
by the following loop, which should always be used as a source of
symmetry information in preference to the above space-group names.
They are only intended as comments.
;
_olex2_refinement_description
;
1. Fixed Uiso
 At 1.2 times of:
  All C(H) groups
 At 1.5 times of:
  All C(H,H,H) groups
2. Others
 Fixed Sof: H5(0.45) H8(0.45) H22(0.55) H14(0.55) C7(0.55) H7(0.55) C6(0.55)
 H6(0.55) C24(0.45) H24(0.45) C23(0.45) H23(0.45)
3.a Aromatic/amide H refined with riding coordinates:
 C5(H5), C8(H8), C22(H22), C14(H14), C18(H18), C10(H10), C20(H20), C12(H12),
 C7(H7), C6(H6), C24(H24), C23(H23)
3.b Idealised Me refined as rotating group:
 C32(H32A,H32B,H32C), C28(H28A,H28B,H28C), C26(H26A,H26B,H26C), C30(H30A,H30B,
 H30C)
;
_olex2_submission_special_instructions 'No special instructions were received'
_oxdiff_exptl_absorpt_empirical_details
;
Empirical correction (ABSPACK) includes:
- Absorption correction using spherical harmonics
- Frame scaling
;
_oxdiff_exptl_absorpt_empirical_full_max 1.887
_oxdiff_exptl_absorpt_empirical_full_min 0.551

loop_
_space_group_symop_operation_xyz
'x, y, z'
'-x+1/2, y+1/2, -z+1/2'
'-x, -y, -z'
'x-1/2, -y-1/2, z-1/2'

loop_
_atom_site_label
_atom_site_type_symbol
_atom_site_fract_x
_atom_site_fract_y
_atom_site_fract_z
_atom_site_U_iso_or_equiv
_atom_site_adp_type
_atom_site_occupancy
_atom_site_site_symmetry_order
_atom_site_calc_flag
_atom_site_refinement_flags_posn
_atom_site_refinement_flags_adp
_atom_site_refinement_flags_occupancy
_atom_site_disorder_assembly
_atom_site_disorder_group
O29 O 0.2326(3) 0.2863(2) 0.70361(15) 0.0629(7) Uani 1 1 d . . . . .
O25 O 0.1312(3) 0.7285(2) 0.42561(15) 0.0645(7) Uani 1 1 d . . . . .
O31 O 0.9467(3) 0.4771(3) 0.75230(17) 0.0708(8) Uani 1 1 d . . . . .
O27 O 0.8457(3) 0.9181(3) 0.47581(16) 0.0680(8) Uani 1 1 d . . . . .
C3 C 0.4268(4) 0.5242(3) 0.61025(19) 0.0465(8) Uani 1 1 d . . . . .
C1 C 0.6720(4) 0.5863(3) 0.62514(19) 0.0482(8) Uani 1 1 d . . . . .
C15 C 0.6516(4) 0.6775(3) 0.56576(19) 0.0473(8) Uani 1 1 d . . . . .
C4 C 0.4064(4) 0.6162(3) 0.55141(19) 0.0461(8) Uani 1 1 d . . . . .
C16 C 0.5189(4) 0.6922(3) 0.53084(19) 0.0462(8) Uani 1 1 d . . . . .
C5 C 0.2779(4) 0.6312(3) 0.5149(2) 0.0501(9) Uani 1 1 d . . . . .
H5 H 0.204317 0.582506 0.528362 0.060 Uiso 0.45 1 calc R U P A 1
C2 C 0.5591(4) 0.5133(3) 0.64734(19) 0.0463(8) Uani 1 1 d . . . . .
C19 C 0.4982(4) 0.7823(3) 0.47451(19) 0.0484(8) Uani 1 1 d . . . . .
C11 C 0.5776(4) 0.4262(3) 0.7068(2) 0.0487(8) Uani 1 1 d . . . . .
C8 C 0.3201(4) 0.4474(3) 0.6310(2) 0.0502(9) Uani 1 1 d . . . . .
H8 H 0.234313 0.453937 0.606794 0.060 Uiso 0.45 1 calc R U P B 1
C22 C 0.7579(4) 0.7537(3) 0.5436(2) 0.0526(9) Uani 1 1 d . . . . .
H22 H 0.845320 0.742850 0.565016 0.063 Uiso 0.55 1 calc R U P C 2
C14 C 0.7996(4) 0.5686(3) 0.6616(2) 0.0539(9) Uani 1 1 d . . . . .
H14 H 0.874581 0.613827 0.646129 0.065 Uiso 0.55 1 calc R U P D 2
C13 C 0.8162(4) 0.4831(3) 0.7214(2) 0.0536(9) Uani 1 1 d . . . . .
C17 C 0.2615(4) 0.7219(3) 0.4570(2) 0.0507(9) Uani 1 1 d . . . . .
C21 C 0.7343(4) 0.8465(3) 0.4892(2) 0.0529(9) Uani 1 1 d . . . . .
C18 C 0.3667(4) 0.7963(3) 0.4380(2) 0.0549(9) Uani 1 1 d . . . . .
H18 H 0.352845 0.856576 0.400960 0.066 Uiso 1 1 calc R U . . .
C9 C 0.3440(4) 0.3590(3) 0.6896(2) 0.0510(9) Uani 1 1 d . . . . .
C10 C 0.4676(4) 0.3499(3) 0.7269(2) 0.0548(9) Uani 1 1 d . . . . .
H10 H 0.479860 0.292897 0.766105 0.066 Uiso 1 1 calc R U . . .
C20 C 0.6076(4) 0.8606(3) 0.4549(2) 0.0559(9) Uani 1 1 d . . . . .
H20 H 0.593058 0.921947 0.418627 0.067 Uiso 1 1 calc R U . . .
C12 C 0.7081(4) 0.4144(3) 0.7441(2) 0.0562(10) Uani 1 1 d . . . . .
H12 H 0.719922 0.359260 0.784408 0.067 Uiso 1 1 calc R U . . .
C32 C 0.9717(5) 0.3900(4) 0.8118(2) 0.0674(11) Uani 1 1 d . . . . .
H32A H 0.946722 0.309858 0.793634 0.101 Uiso 1 1 calc R U . . .
H32B H 0.918094 0.410490 0.855179 0.101 Uiso 1 1 calc R U . . .
H32C H 1.067141 0.390891 0.826546 0.101 Uiso 1 1 calc R U . . .
C28 C 0.8312(5) 1.0158(3) 0.4228(2) 0.0651(11) Uani 1 1 d . . . . .
H28A H 0.807134 0.983769 0.372997 0.098 Uiso 1 1 calc R U . . .
H28B H 0.916103 1.059689 0.420551 0.098 Uiso 1 1 calc R U . . .
H28C H 0.760449 1.070179 0.439040 0.098 Uiso 1 1 calc R U . . .
C26 C 0.1057(5) 0.8192(4) 0.3687(2) 0.0684(11) Uani 1 1 d . . . . .
H26A H 0.163942 0.805183 0.326229 0.103 Uiso 1 1 calc R U . . .
H26B H 0.124301 0.898636 0.390054 0.103 Uiso 1 1 calc R U . . .
H26C H 0.011599 0.814992 0.351436 0.103 Uiso 1 1 calc R U . . .
C30 C 0.2518(5) 0.1907(4) 0.7587(2) 0.0692(12) Uani 1 1 d . . . . .
H30A H 0.324209 0.137741 0.743006 0.104 Uiso 1 1 calc R U . . .
H30B H 0.168610 0.144535 0.762205 0.104 Uiso 1 1 calc R U . . .
H30C H 0.275440 0.225633 0.807778 0.104 Uiso 1 1 calc R U . . .
C7 C 0.1916(7) 0.4692(6) 0.5941(4) 0.0488(15) Uani 0.55 1 d . . P E 2
H7 H 0.116676 0.422414 0.607919 0.059 Uiso 0.55 1 calc R U P E 2
C6 C 0.1741(7) 0.5557(6) 0.5394(4) 0.0503(15) Uani 0.55 1 d . . P E 2
H6 H 0.087284 0.565131 0.516923 0.060 Uiso 0.55 1 calc R U P E 2
C24 C 0.8889(9) 0.7205(8) 0.5727(5) 0.056(2) Uani 0.45 1 d . . P F 1
H24 H 0.965197 0.759723 0.553582 0.067 Uiso 0.45 1 calc R U P F 1
C23 C 0.9082(9) 0.6320(7) 0.6286(5) 0.056(2) Uani 0.45 1 d . . P F 1
H23 H 0.997216 0.613589 0.645120 0.067 Uiso 0.45 1 calc R U P F 1

loop_
_atom_site_aniso_label
_atom_site_aniso_U_11
_atom_site_aniso_U_22
_atom_site_aniso_U_33
_atom_site_aniso_U_23
_atom_site_aniso_U_13
_atom_site_aniso_U_12
O29 0.0543(16) 0.0660(16) 0.0682(17) 0.0221(13) -0.0002(13) -0.0083(13)
O25 0.0591(17) 0.0645(16) 0.0690(17) 0.0131(13) -0.0138(14) -0.0006(13)
O31 0.0599(18) 0.0703(18) 0.0811(19) 0.0263(15) -0.0160(15) -0.0063(14)
O27 0.0643(18) 0.0653(17) 0.0741(18) 0.0231(14) -0.0049(14) -0.0104(14)
C3 0.060(2) 0.0379(16) 0.0420(18) -0.0043(14) 0.0020(16) 0.0044(15)
C1 0.060(2) 0.0399(17) 0.0452(19) -0.0049(14) 0.0009(16) 0.0016(16)
C15 0.057(2) 0.0392(17) 0.0463(19) -0.0004(14) 0.0031(16) 0.0024(16)
C4 0.060(2) 0.0365(16) 0.0417(18) -0.0063(14) 0.0000(16) 0.0044(15)
C16 0.058(2) 0.0374(17) 0.0434(18) -0.0023(14) -0.0002(16) 0.0043(15)
C5 0.057(2) 0.0427(18) 0.050(2) -0.0037(15) -0.0004(17) -0.0003(16)
C2 0.053(2) 0.0404(17) 0.0458(18) -0.0050(14) 0.0062(16) -0.0008(15)
C19 0.063(2) 0.0386(17) 0.0435(18) -0.0011(14) 0.0025(17) 0.0027(16)
C11 0.056(2) 0.0437(18) 0.0462(19) 0.0005(15) 0.0001(16) 0.0029(16)
C8 0.059(2) 0.0447(18) 0.0472(19) -0.0026(15) 0.0018(17) 0.0008(16)
C22 0.053(2) 0.052(2) 0.052(2) 0.0021(16) 0.0006(17) 0.0017(17)
C14 0.054(2) 0.0469(19) 0.061(2) 0.0020(17) 0.0000(18) -0.0034(17)
C13 0.054(2) 0.050(2) 0.057(2) 0.0035(16) -0.0084(18) 0.0000(17)
C17 0.055(2) 0.0465(19) 0.050(2) -0.0011(16) -0.0029(17) 0.0038(17)
C21 0.057(2) 0.0469(19) 0.055(2) 0.0053(16) 0.0058(18) -0.0053(17)
C18 0.065(3) 0.0467(19) 0.053(2) 0.0043(16) -0.0014(18) 0.0043(18)
C9 0.059(2) 0.0483(19) 0.0463(19) 0.0031(15) 0.0065(17) 0.0009(17)
C10 0.066(3) 0.048(2) 0.050(2) 0.0094(16) 0.0018(18) -0.0007(18)
C20 0.069(3) 0.0443(19) 0.055(2) 0.0069(16) -0.0001(19) -0.0007(18)
C12 0.068(3) 0.050(2) 0.050(2) 0.0089(16) -0.0065(19) 0.0035(18)
C32 0.073(3) 0.055(2) 0.073(3) 0.0102(19) -0.020(2) 0.006(2)
C28 0.075(3) 0.051(2) 0.069(3) 0.0119(19) 0.002(2) -0.013(2)
C26 0.068(3) 0.069(3) 0.067(3) 0.012(2) -0.013(2) 0.007(2)
C30 0.073(3) 0.062(2) 0.072(3) 0.021(2) 0.001(2) -0.009(2)
C7 0.053(4) 0.045(3) 0.048(4) -0.004(3) -0.004(3) -0.004(3)
C6 0.049(4) 0.050(4) 0.052(4) -0.004(3) -0.006(3) -0.010(3)
C24 0.051(5) 0.057(5) 0.060(5) -0.003(4) 0.000(4) -0.012(4)
C23 0.050(5) 0.046(4) 0.070(5) -0.003(4) -0.010(4) 0.001(4)

loop_
_atom_type_symbol
_atom_type_description
_atom_type_scat_dispersion_real
_atom_type_scat_dispersion_imag
_atom_type_scat_source
C C 0.0181 0.0091 'International Tables Vol C Tables 4.2.6.8 and 6.1.1.4'
H H 0.0000 0.0000 'International Tables Vol C Tables 4.2.6.8 and 6.1.1.4'
O O 0.0492 0.0322 'International Tables Vol C Tables 4.2.6.8 and 6.1.1.4'

loop_
_citation_id
_citation_doi
_citation_year
1 10.1039/D5SC03215F 2025

loop_
_geom_angle_atom_site_label_1
_geom_angle_atom_site_label_2
_geom_angle_atom_site_label_3
_geom_angle
_geom_angle_site_symmetry_1
_geom_angle_site_symmetry_3
_geom_angle_publ_flag
C9 O29 C30 116.9(3) . . ?
C17 O25 C26 117.2(3) . . ?
C13 O31 C32 117.1(3) . . ?
C21 O27 C28 118.6(3) . . ?
C2 C3 C4 118.8(3) . . ?
C8 C3 C4 121.0(3) . . ?
C8 C3 C2 120.2(3) . . ?
C2 C1 C15 119.3(3) . . ?
C14 C1 C15 121.6(3) . . ?
C14 C1 C2 119.1(3) . . ?
C16 C15 C1 119.2(3) . . ?
C22 C15 C1 121.5(3) . . ?
C22 C15 C16 119.3(3) . . ?
C16 C4 C3 119.4(3) . . ?
C5 C4 C3 120.5(3) . . ?
C5 C4 C16 120.2(3) . . ?
C15 C16 C4 121.5(3) . . ?
C19 C16 C15 119.3(3) . . ?
C19 C16 C4 119.2(3) . . ?
C4 C5 C17 119.1(3) . . ?
C6 C5 C4 116.4(4) . . ?
C6 C5 C17 124.6(4) . . ?
C1 C2 C3 121.7(3) . . ?
C11 C2 C3 118.8(3) . . ?
C11 C2 C1 119.5(3) . . ?
C16 C19 C18 119.9(3) . . ?
C16 C19 C20 119.9(3) . . ?
C20 C19 C18 120.2(3) . . ?
C2 C11 C12 119.4(3) . . ?
C10 C11 C2 119.8(3) . . ?
C10 C11 C12 120.7(3) . . ?
C3 C8 C9 119.2(3) . . ?
C3 C8 C7 116.2(4) . . ?
C7 C8 C9 124.6(4) . . ?
C15 C22 C21 120.7(4) . . ?
C15 C22 C24 114.9(5) . . ?
C21 C22 C24 124.0(5) . . ?
C1 C14 C13 120.8(3) . . ?
C1 C14 C23 114.8(5) . . ?
C23 C14 C13 124.1(5) . . ?
O31 C13 C14 114.1(3) . . ?
C12 C13 O31 125.3(3) . . ?
C12 C13 C14 120.5(3) . . ?
O25 C17 C5 113.9(3) . . ?
C18 C17 O25 124.7(3) . . ?
C18 C17 C5 121.4(4) . . ?
O27 C21 C22 114.4(3) . . ?
O27 C21 C20 125.2(3) . . ?
C20 C21 C22 120.4(3) . . ?
C17 C18 C19 120.3(3) . . ?
O29 C9 C8 114.0(3) . . ?
C10 C9 O29 124.7(3) . . ?
C10 C9 C8 121.3(3) . . ?
C9 C10 C11 120.6(3) . . ?
C21 C20 C19 120.3(3) . . ?
C13 C12 C11 120.6(3) . . ?
C6 C7 C8 122.1(6) . . ?
C7 C6 C5 123.9(6) . . ?
C23 C24 C22 122.5(7) . . ?
C24 C23 C14 123.1(7) . . ?

loop_
_geom_bond_atom_site_label_1
_geom_bond_atom_site_label_2
_geom_bond_distance
_geom_bond_site_symmetry_2
_geom_bond_publ_flag
O29 C9 1.375(4) . ?
O29 C30 1.428(4) . ?
O25 C17 1.373(4) . ?
O25 C26 1.419(4) . ?
O31 C13 1.371(4) . ?
O31 C32 1.423(4) . ?
O27 C21 1.366(4) . ?
O27 C28 1.416(4) . ?
C3 C4 1.446(5) . ?
C3 C2 1.433(5) . ?
C3 C8 1.395(5) . ?
C1 C15 1.447(5) . ?
C1 C2 1.424(5) . ?
C1 C14 1.397(5) . ?
C15 C16 1.425(5) . ?
C15 C22 1.394(5) . ?
C4 C16 1.431(5) . ?
C4 C5 1.401(5) . ?
C16 C19 1.401(5) . ?
C5 C17 1.420(5) . ?
C5 C6 1.384(7) . ?
C2 C11 1.415(5) . ?
C19 C18 1.425(5) . ?
C19 C20 1.419(5) . ?
C11 C10 1.413(5) . ?
C11 C12 1.420(5) . ?
C8 C9 1.421(5) . ?
C8 C7 1.414(7) . ?
C22 C21 1.403(5) . ?
C22 C24 1.410(9) . ?
C14 C13 1.406(5) . ?
C14 C23 1.404(9) . ?
C13 C12 1.364(5) . ?
C17 C18 1.360(5) . ?
C21 C20 1.367(5) . ?
C9 C10 1.358(5) . ?
C7 C6 1.350(9) . ?
C24 C23 1.383(12) . ?
